data_4026482
loop_
_publ_author_name
'Michael Mastalerz'
'Stefanie Sieste'
'Mila Ceni\'c'
'Iris M. Oppel'

_publ_section_title
;
 Two-Step Synthesis of Hexaammonium Triptycene: An Air-Stable Building
 Block for Condensation Reactions to Extended Triptycene Derivatives
;
_journal_name_full 'Journal of Organic Chemistry'
_journal_page_first 6389
_journal_page_last 6393
_journal_paper_doi 10.1021/jo200843v
_journal_volume 76
_journal_year 2011
_chemical_formula_sum 'C23 H15 N7 O13'
_chemical_formula_weight 597.42
_chemical_name_systematic
; 
 ? 
;
_space_group_IT_number 2
_symmetry_cell_setting triclinic
_symmetry_space_group_name_Hall '-P 1'
_symmetry_space_group_name_H-M 'P -1'
_atom_sites_solution_hydrogens geom
_atom_sites_solution_primary direct
_atom_sites_solution_secondary difmap
_audit_creation_method SHELXL-97
_cell_angle_alpha 92.220(2)
_cell_angle_beta 109.872(3)
_cell_angle_gamma 97.000(3)
_cell_formula_units_Z 2
_cell_length_a 9.7248(3)
_cell_length_b 10.2761(3)
_cell_length_c 13.0872(3)
_cell_measurement_reflns_used 15845
_cell_measurement_temperature 110(2)
_cell_measurement_theta_max 27.4976
_cell_measurement_theta_min 2.9130
_cell_volume 1216.29(6)
_computing_cell_refinement CrysAlisPro
_computing_data_collection CrysAlisPro
_computing_data_reduction CrysAlisPro
_computing_molecular_graphics SHELXL-97
_computing_publication_material SHELXL-97
_computing_structure_refinement 'SHELXL-97 (Sheldrick, 1997)'
_computing_structure_solution 'SHELXS-97 (Sheldrick, 1990)'
_diffrn_ambient_temperature 110(2)
_diffrn_detector_area_resol_mean 8.4171
_diffrn_measured_fraction_theta_full 0.998
_diffrn_measured_fraction_theta_max 0.998
_diffrn_measurement_device_type 'Xcalibur, Sapphire2, large Be window'
_diffrn_measurement_method '\w scans, 1453 frames, 15 sec per frame'
_diffrn_radiation_monochromator graphite
_diffrn_radiation_source 'Enhance (Mo) X-ray Source'
_diffrn_radiation_type MoK\a
_diffrn_radiation_wavelength 0.71073
_diffrn_reflns_av_R_equivalents 0.0295
_diffrn_reflns_av_sigmaI/netI 0.0167
_diffrn_reflns_limit_h_max 12
_diffrn_reflns_limit_h_min -12
_diffrn_reflns_limit_k_max 12
_diffrn_reflns_limit_k_min -12
_diffrn_reflns_limit_l_max 16
_diffrn_reflns_limit_l_min -16
_diffrn_reflns_number 29500
_diffrn_reflns_theta_full 26.25
_diffrn_reflns_theta_max 26.25
_diffrn_reflns_theta_min 3.16
_exptl_absorpt_coefficient_mu 0.137
_exptl_absorpt_correction_type none
_exptl_crystal_colour yellow
_exptl_crystal_density_diffrn 1.631
_exptl_crystal_description prism
_exptl_crystal_F_000 612
_exptl_crystal_size_max 0.32
_exptl_crystal_size_mid 0.17
_exptl_crystal_size_min 0.07
_refine_diff_density_max 0.475
_refine_diff_density_min -0.265
_refine_diff_density_rms 0.059
_refine_ls_extinction_method none
_refine_ls_goodness_of_fit_ref 1.049
_refine_ls_hydrogen_treatment constr
_refine_ls_matrix_type full
_refine_ls_number_parameters 390
_refine_ls_number_reflns 4902
_refine_ls_number_restraints 0
_refine_ls_restrained_S_all 1.049
_refine_ls_R_factor_all 0.0452
_refine_ls_R_factor_gt 0.0395
_refine_ls_shift/su_max 0.001
_refine_ls_shift/su_mean 0.000
_refine_ls_structure_factor_coef Fsqd
_refine_ls_weighting_details 'calc w=1/[\s^2^(Fo^2^)+(0.0533P)^2^+0.8646P] where P=(Fo^2^+2Fc^2^)/3'
_refine_ls_weighting_scheme calc
_refine_ls_wR_factor_gt 0.1037
_refine_ls_wR_factor_ref 0.1069
_reflns_number_gt 4334
_reflns_number_total 4902
_reflns_threshold_expression >2sigma(I)
_cod_data_source_file jo200843v_si_001.cif
_cod_data_source_block p-1
_cod_database_code 4026482

loop_
_symmetry_equiv_pos_as_xyz
'x, y, z'
'-x, -y, -z'

loop_
_atom_site_label
_atom_site_type_symbol
_atom_site_fract_x
_atom_site_fract_y
_atom_site_fract_z
_atom_site_U_iso_or_equiv
_atom_site_adp_type
_atom_site_occupancy
_atom_site_symmetry_multiplicity
_atom_site_calc_flag
_atom_site_refinement_flags
C1 C 0.17310(17) 0.55490(15) 0.41101(13) 0.0161(3) Uani 1 1 d .
H1 H 0.0997 0.4794 0.3887 0.019 Uiso 1 1 calc R
C2 C 0.29844(18) 0.55858(15) 0.50279(13) 0.0172(3) Uani 1 1 d .
C3 C 0.40961(17) 0.66647(15) 0.53334(13) 0.0168(3) Uani 1 1 d .
C4 C 0.39685(16) 0.77463(15) 0.47234(12) 0.0153(3) Uani 1 1 d .
H4 H 0.4740 0.8471 0.4912 0.018 Uiso 1 1 calc R
C4A C 0.26965(16) 0.77453(14) 0.38366(12) 0.0138(3) Uani 1 1 d .
C5 C 0.22666(17) 0.90598(15) 0.12009(13) 0.0165(3) Uani 1 1 d .
H5 H 0.3007 0.9811 0.1408 0.020 Uiso 1 1 calc R
C6 C 0.16144(17) 0.85669(15) 0.01217(13) 0.0175(3) Uani 1 1 d .
C7 C 0.05572(17) 0.74493(15) -0.01879(13) 0.0171(3) Uani 1 1 d .
C8 C 0.01011(17) 0.68154(15) 0.05888(13) 0.0157(3) Uani 1 1 d .
H8 H -0.0618 0.6049 0.0384 0.019 Uiso 1 1 calc R
C8A C 0.07189(16) 0.73273(14) 0.16627(12) 0.0141(3) Uani 1 1 d .
C9 C 0.02159(16) 0.68661(14) 0.25899(12) 0.0136(3) Uani 1 1 d .
H9 H -0.0575 0.6085 0.2367 0.016 Uiso 1 1 calc R
C9A C 0.15881(16) 0.66546(14) 0.35297(12) 0.0137(3) Uani 1 1 d .
C10 C 0.22855(16) 0.89165(14) 0.31701(12) 0.0139(3) Uani 1 1 d .
H10 H 0.3079 0.9696 0.3392 0.017 Uiso 1 1 calc R
C10A C 0.18138(16) 0.84312(14) 0.19718(12) 0.0144(3) Uani 1 1 d .
C11 C 0.08356(16) 0.91952(15) 0.32941(12) 0.0138(3) Uani 1 1 d .
C12 C 0.05508(16) 1.04036(15) 0.36123(12) 0.0143(3) Uani 1 1 d .
H12 H 0.1295 1.1151 0.3815 0.017 Uiso 1 1 calc R
C13 C -0.08577(17) 1.04887(15) 0.36258(12) 0.0153(3) Uani 1 1 d .
C14 C -0.19349(16) 0.93874(15) 0.33467(12) 0.0154(3) Uani 1 1 d .
C15 C -0.16554(16) 0.81849(15) 0.30156(12) 0.0148(3) Uani 1 1 d .
H15 H -0.2400 0.7438 0.2815 0.018 Uiso 1 1 calc R
C16 C -0.02654(16) 0.80971(14) 0.29837(12) 0.0136(3) Uani 1 1 d .
N2 N 0.30054(15) 0.44815(13) 0.57140(11) 0.0201(3) Uani 1 1 d .
O21 O 0.28159(17) 0.47092(13) 0.65789(11) 0.0337(3) Uani 1 1 d .
O22 O 0.31621(13) 0.34124(11) 0.53696(11) 0.0253(3) Uani 1 1 d .
N3 N 0.54052(16) 0.67090(14) 0.63173(12) 0.0229(3) Uani 1 1 d .
O31 O 0.61237(15) 0.77889(13) 0.67081(11) 0.0344(3) Uani 1 1 d .
O32 O 0.57200(15) 0.56632(13) 0.66870(11) 0.0342(3) Uani 1 1 d .
N6 N 0.20574(15) 0.93718(13) -0.06581(11) 0.0203(3) Uani 1 1 d .
O61 O 0.31211(15) 0.91373(14) -0.08840(12) 0.0333(3) Uani 1 1 d .
O62 O 0.13616(15) 1.02768(13) -0.09734(11) 0.0303(3) Uani 1 1 d .
N7 N -0.01310(15) 0.69148(14) -0.13322(11) 0.0201(3) Uani 1 1 d .
O71 O -0.10129(13) 0.59073(12) -0.15397(10) 0.0260(3) Uani 1 1 d .
O72 O 0.02282(16) 0.75133(13) -0.20181(10) 0.0330(3) Uani 1 1 d .
N13 N -0.12101(15) 1.17978(13) 0.38454(11) 0.0179(3) Uani 1 1 d .
O131 O -0.24685(13) 1.20164(12) 0.33572(10) 0.0248(3) Uani 1 1 d .
O132 O -0.02129(14) 1.25935(11) 0.44827(10) 0.0257(3) Uani 1 1 d .
N14 N -0.33775(14) 0.94133(13) 0.34712(11) 0.0183(3) Uani 1 1 d .
O142 O -0.44776(13) 0.89376(14) 0.27122(11) 0.0317(3) Uani 1 1 d .
O141 O -0.33782(13) 0.98610(11) 0.43522(10) 0.0221(3) Uani 1 1 d .
O1L O 0.77817(13) 0.46539(12) 1.10068(10) 0.0277(3) Uani 1 1 d .
N1L N 0.55928(16) 0.35217(14) 0.98993(12) 0.0232(3) Uani 1 1 d .
C1L C 0.66332(18) 0.39114(16) 1.08678(14) 0.0218(3) Uani 1 1 d .
H1L H 0.6473 0.3591 1.1495 0.026 Uiso 1 1 calc R
C2L C 0.5776(2) 0.39469(18) 0.89005(15) 0.0279(4) Uani 1 1 d .
H2L1 H 0.6605 0.4664 0.9081 0.042 Uiso 1 1 calc R
H2L2 H 0.4870 0.4257 0.8443 0.042 Uiso 1 1 calc R
H2L3 H 0.5977 0.3207 0.8504 0.042 Uiso 1 1 calc R
C3L C 0.4273(2) 0.26230(19) 0.98010(17) 0.0317(4) Uani 1 1 d .
H3L1 H 0.4294 0.2405 1.0528 0.048 Uiso 1 1 calc R
H3L2 H 0.4236 0.1817 0.9362 0.048 Uiso 1 1 calc R
H3L3 H 0.3397 0.3040 0.9447 0.048 Uiso 1 1 calc R

loop_
_atom_site_aniso_label
_atom_site_aniso_U_11
_atom_site_aniso_U_22
_atom_site_aniso_U_33
_atom_site_aniso_U_23
_atom_site_aniso_U_13
_atom_site_aniso_U_12
C1 0.0177(7) 0.0131(7) 0.0192(8) 0.0009(6) 0.0089(6) 0.0014(6)
C2 0.0212(8) 0.0149(7) 0.0193(8) 0.0049(6) 0.0105(6) 0.0053(6)
C3 0.0156(7) 0.0195(8) 0.0165(7) 0.0019(6) 0.0063(6) 0.0049(6)
C4 0.0138(7) 0.0155(7) 0.0185(7) 0.0002(6) 0.0084(6) 0.0015(6)
C4A 0.0157(7) 0.0122(7) 0.0167(7) 0.0017(6) 0.0093(6) 0.0033(6)
C5 0.0140(7) 0.0143(7) 0.0230(8) 0.0057(6) 0.0080(6) 0.0035(6)
C6 0.0181(7) 0.0178(7) 0.0212(8) 0.0086(6) 0.0106(6) 0.0073(6)
C7 0.0183(7) 0.0184(7) 0.0163(8) 0.0029(6) 0.0064(6) 0.0071(6)
C8 0.0154(7) 0.0134(7) 0.0194(8) 0.0028(6) 0.0068(6) 0.0038(6)
C8A 0.0147(7) 0.0127(7) 0.0175(7) 0.0046(6) 0.0075(6) 0.0051(6)
C9 0.0133(7) 0.0122(7) 0.0153(7) 0.0019(5) 0.0054(6) 0.0007(5)
C9A 0.0142(7) 0.0143(7) 0.0149(7) 0.0008(5) 0.0078(6) 0.0027(6)
C10 0.0128(7) 0.0115(7) 0.0183(7) 0.0023(6) 0.0066(6) 0.0011(5)
C10A 0.0129(7) 0.0131(7) 0.0184(7) 0.0032(6) 0.0058(6) 0.0052(6)
C11 0.0130(7) 0.0157(7) 0.0128(7) 0.0037(5) 0.0048(6) 0.0016(6)
C12 0.0152(7) 0.0139(7) 0.0132(7) 0.0025(5) 0.0044(6) 0.0013(5)
C13 0.0185(7) 0.0155(7) 0.0123(7) 0.0013(6) 0.0053(6) 0.0043(6)
C14 0.0132(7) 0.0211(8) 0.0131(7) 0.0027(6) 0.0055(6) 0.0037(6)
C15 0.0130(7) 0.0167(7) 0.0131(7) 0.0028(6) 0.0033(6) -0.0005(6)
C16 0.0160(7) 0.0133(7) 0.0116(7) 0.0036(5) 0.0048(6) 0.0020(6)
N2 0.0195(7) 0.0178(7) 0.0224(7) 0.0054(5) 0.0061(6) 0.0024(5)
O21 0.0568(9) 0.0241(7) 0.0249(7) 0.0069(5) 0.0203(6) 0.0047(6)
O22 0.0264(6) 0.0178(6) 0.0354(7) 0.0067(5) 0.0137(5) 0.0065(5)
N3 0.0208(7) 0.0221(7) 0.0230(7) 0.0055(6) 0.0039(6) 0.0023(6)
O31 0.0309(7) 0.0264(7) 0.0323(7) 0.0021(5) -0.0038(6) -0.0036(5)
O32 0.0300(7) 0.0285(7) 0.0358(7) 0.0142(6) -0.0009(6) 0.0049(6)
N6 0.0228(7) 0.0198(7) 0.0190(7) 0.0038(5) 0.0082(6) 0.0016(6)
O61 0.0364(7) 0.0366(7) 0.0391(8) 0.0127(6) 0.0259(6) 0.0102(6)
O62 0.0361(7) 0.0271(7) 0.0319(7) 0.0152(5) 0.0133(6) 0.0118(6)
N7 0.0226(7) 0.0210(7) 0.0166(7) 0.0037(5) 0.0061(5) 0.0040(6)
O71 0.0263(6) 0.0282(7) 0.0199(6) -0.0007(5) 0.0059(5) -0.0018(5)
O72 0.0479(8) 0.0323(7) 0.0186(6) 0.0074(5) 0.0130(6) -0.0015(6)
N13 0.0216(7) 0.0174(6) 0.0183(7) 0.0028(5) 0.0106(5) 0.0049(5)
O131 0.0226(6) 0.0233(6) 0.0337(7) 0.0079(5) 0.0138(5) 0.0103(5)
O132 0.0305(7) 0.0194(6) 0.0259(6) -0.0049(5) 0.0098(5) 0.0007(5)
N14 0.0156(7) 0.0195(7) 0.0200(7) 0.0007(5) 0.0066(5) 0.0023(5)
O142 0.0136(6) 0.0467(8) 0.0290(7) -0.0105(6) 0.0021(5) 0.0020(5)
O141 0.0229(6) 0.0240(6) 0.0229(6) -0.0019(5) 0.0136(5) 0.0013(5)
O1L 0.0217(6) 0.0271(6) 0.0300(7) -0.0020(5) 0.0063(5) -0.0043(5)
N1L 0.0202(7) 0.0194(7) 0.0276(8) 0.0014(6) 0.0059(6) 0.0009(5)
C1L 0.0211(8) 0.0177(8) 0.0257(9) 0.0004(6) 0.0072(7) 0.0031(6)
C2L 0.0286(9) 0.0277(9) 0.0248(9) 0.0007(7) 0.0056(7) 0.0058(7)
C3L 0.0208(9) 0.0275(9) 0.0408(11) 0.0011(8) 0.0055(8) -0.0037(7)

loop_
_atom_type_symbol
_atom_type_description
_atom_type_scat_dispersion_real
_atom_type_scat_dispersion_imag
_atom_type_scat_source
C C 0.0033 0.0016 'International Tables Vol C Tables 4.2.6.8 and 6.1.1.4'
H H 0.0000 0.0000 'International Tables Vol C Tables 4.2.6.8 and 6.1.1.4'
N N 0.0061 0.0033 'International Tables Vol C Tables 4.2.6.8 and 6.1.1.4'
O O 0.0106 0.0060 'International Tables Vol C Tables 4.2.6.8 and 6.1.1.4'

loop_
_geom_angle_atom_site_label_1
_geom_angle_atom_site_label_2
_geom_angle_atom_site_label_3
_geom_angle
C2 C1 C9A 117.52(14)
C2 C1 H1 121.2
C9A C1 H1 121.2
C1 C2 C3 121.62(14)
C1 C2 N2 116.19(14)
C3 C2 N2 121.94(14)
C4 C3 C2 120.39(14)
C4 C3 N3 118.23(14)
C2 C3 N3 121.36(14)
C4A C4 C3 118.48(14)
C4A C4 H4 120.8
C3 C4 H4 120.8
C4 C4A C9A 120.79(14)
C4 C4A C10 125.30(13)
C9A C4A C10 113.69(13)
C6 C5 C10A 118.25(14)
C6 C5 H5 120.9
C10A C5 H5 120.9
C5 C6 C7 121.43(14)
C5 C6 N6 114.61(14)
C7 C6 N6 123.82(14)
C6 C7 C8 120.30(14)
C6 C7 N7 121.68(14)
C8 C7 N7 118.01(14)
C8A C8 C7 118.41(14)
C8A C8 H8 120.8
C7 C8 H8 120.8
C8 C8A C10A 120.89(14)
C8 C8A C9 125.25(13)
C10A C8A C9 113.63(13)
C9A C9 C8A 107.38(12)
C9A C9 C16 104.36(12)
C8A C9 C16 103.16(11)
C9A C9 H9 113.7
C8A C9 H9 113.7
C16 C9 H9 113.7
C1 C9A C4A 121.09(14)
C1 C9A C9 125.10(13)
C4A C9A C9 113.60(13)
C10A C10 C4A 107.58(12)
C10A C10 C11 103.05(12)
C4A C10 C11 104.70(12)
C10A C10 H10 113.5
C4A C10 H10 113.5
C11 C10 H10 113.5
C5 C10A C8A 120.66(14)
C5 C10A C10 125.39(14)
C8A C10A C10 113.61(13)
C12 C11 C16 121.05(14)
C12 C11 C10 125.78(13)
C16 C11 C10 113.06(13)
C11 C12 C13 117.88(14)
C11 C12 H12 121.1
C13 C12 H12 121.1
C12 C13 C14 120.86(14)
C12 C13 N13 117.88(13)
C14 C13 N13 121.03(14)
C15 C14 C13 121.20(14)
C15 C14 N14 116.64(13)
C13 C14 N14 121.98(14)
C16 C15 C14 118.27(14)
C16 C15 H15 120.9
C14 C15 H15 120.9
C15 C16 C11 120.70(14)
C15 C16 C9 125.32(13)
C11 C16 C9 113.95(13)
O22 N2 O21 125.15(14)
O22 N2 C2 118.09(13)
O21 N2 C2 116.72(13)
O32 N3 O31 124.36(14)
O32 N3 C3 117.81(14)
O31 N3 C3 117.82(13)
O61 N6 O62 125.23(14)
O61 N6 C6 118.50(13)
O62 N6 C6 116.12(13)
O71 N7 O72 124.28(14)
O71 N7 C7 118.11(13)
O72 N7 C7 117.61(14)
O131 N13 O132 125.29(14)
O131 N13 C13 117.22(13)
O132 N13 C13 117.46(13)
O142 N14 O141 124.78(14)
O142 N14 C14 117.84(13)
O141 N14 C14 117.29(13)
C1L N1L C3L 121.44(16)
C1L N1L C2L 120.76(15)
C3L N1L C2L 117.76(15)
O1L C1L N1L 124.75(17)
O1L C1L H1L 117.6
N1L C1L H1L 117.6
N1L C2L H2L1 109.5
N1L C2L H2L2 109.5
H2L1 C2L H2L2 109.5
N1L C2L H2L3 109.5
H2L1 C2L H2L3 109.5
H2L2 C2L H2L3 109.5
N1L C3L H3L1 109.5
N1L C3L H3L2 109.5
H3L1 C3L H3L2 109.5
N1L C3L H3L3 109.5
H3L1 C3L H3L3 109.5
H3L2 C3L H3L3 109.5

loop_
_geom_bond_atom_site_label_1
_geom_bond_atom_site_label_2
_geom_bond_distance
C1 C2 1.386(2)
C1 C9A 1.386(2)
C1 H1 0.9500
C2 C3 1.392(2)
C2 N2 1.472(2)
C3 C4 1.387(2)
C3 N3 1.466(2)
C4 C4A 1.379(2)
C4 H4 0.9500
C4A C9A 1.398(2)
C4A C10 1.527(2)
C5 C6 1.382(2)
C5 C10A 1.383(2)
C5 H5 0.9500
C6 C7 1.390(2)
C6 N6 1.479(2)
C7 C8 1.393(2)
C7 N7 1.469(2)
C8 C8A 1.380(2)
C8 H8 0.9500
C8A C10A 1.401(2)
C8A C9 1.526(2)
C9 C9A 1.522(2)
C9 C16 1.531(2)
C9 H9 1.0000
C10 C10A 1.521(2)
C10 C11 1.532(2)
C10 H10 1.0000
C11 C12 1.384(2)
C11 C16 1.400(2)
C12 C13 1.389(2)
C12 H12 0.9500
C13 C14 1.389(2)
C13 N13 1.469(2)
C14 C15 1.382(2)
C14 N14 1.4695(19)
C15 C16 1.380(2)
C15 H15 0.9500
N2 O22 1.2176(18)
N2 O21 1.2254(19)
N3 O32 1.2258(19)
N3 O31 1.2269(19)
N6 O61 1.2161(19)
N6 O62 1.2191(18)
N7 O71 1.2185(18)
N7 O72 1.2287(19)
N13 O131 1.2259(18)
N13 O132 1.2283(18)
N14 O142 1.2177(18)
N14 O141 1.2249(18)
O1L C1L 1.227(2)
N1L C1L 1.335(2)
N1L C3L 1.451(2)
N1L C2L 1.454(2)
C1L H1L 0.9500
C2L H2L1 0.9800
C2L H2L2 0.9800
C2L H2L3 0.9800
C3L H3L1 0.9800
C3L H3L2 0.9800
C3L H3L3 0.9800

loop_
_geom_torsion_atom_site_label_1
_geom_torsion_atom_site_label_2
_geom_torsion_atom_site_label_3
_geom_torsion_atom_site_label_4
_geom_torsion
C9A C1 C2 C3 -2.9(2)
C9A C1 C2 N2 171.48(13)
C1 C2 C3 C4 0.5(2)
N2 C2 C3 C4 -173.53(14)
C1 C2 C3 N3 178.75(14)
N2 C2 C3 N3 4.7(2)
C2 C3 C4 C4A 2.4(2)
N3 C3 C4 C4A -175.93(13)
C3 C4 C4A C9A -2.8(2)
C3 C4 C4A C10 171.52(14)
C10A C5 C6 C7 -1.6(2)
C10A C5 C6 N6 174.34(13)
C5 C6 C7 C8 1.6(2)
N6 C6 C7 C8 -173.95(14)
C5 C6 C7 N7 -179.50(14)
N6 C6 C7 N7 4.9(2)
C6 C7 C8 C8A 0.3(2)
N7 C7 C8 C8A -178.64(13)
C7 C8 C8A C10A -2.1(2)
C7 C8 C8A C9 171.98(14)
C8 C8A C9 C9A 131.39(15)
C10A C8A C9 C9A -54.15(16)
C8 C8A C9 C16 -118.73(15)
C10A C8A C9 C16 55.73(15)
C2 C1 C9A C4A 2.4(2)
C2 C1 C9A C9 -172.07(14)
C4 C4A C9A C1 0.4(2)
C10 C4A C9A C1 -174.55(13)
C4 C4A C9A C9 175.49(13)
C10 C4A C9A C9 0.54(18)
C8A C9 C9A C1 -132.04(15)
C16 C9 C9A C1 118.90(15)
C8A C9 C9A C4A 53.09(16)
C16 C9 C9A C4A -55.96(16)
C4 C4A C10 C10A 131.65(15)
C9A C4A C10 C10A -53.67(16)
C4 C4A C10 C11 -119.21(15)
C9A C4A C10 C11 55.47(16)
C6 C5 C10A C8A -0.2(2)
C6 C5 C10A C10 -173.12(14)
C8 C8A C10A C5 2.1(2)
C9 C8A C10A C5 -172.60(13)
C8 C8A C10A C10 175.81(13)
C9 C8A C10A C10 1.08(18)
C4A C10 C10A C5 -134.08(15)
C11 C10 C10A C5 115.63(15)
C4A C10 C10A C8A 52.58(16)
C11 C10 C10A C8A -57.70(15)
C10A C10 C11 C12 -119.31(15)
C4A C10 C11 C12 128.27(15)
C10A C10 C11 C16 56.95(15)
C4A C10 C11 C16 -55.46(16)
C16 C11 C12 C13 0.7(2)
C10 C11 C12 C13 176.71(14)
C11 C12 C13 C14 1.1(2)
C11 C12 C13 N13 -173.37(13)
C12 C13 C14 C15 -2.0(2)
N13 C13 C14 C15 172.32(14)
C12 C13 C14 N14 173.01(14)
N13 C13 C14 N14 -12.7(2)
C13 C14 C15 C16 1.0(2)
N14 C14 C15 C16 -174.31(13)
C14 C15 C16 C11 0.9(2)
C14 C15 C16 C9 -177.06(14)
C12 C11 C16 C15 -1.7(2)
C10 C11 C16 C15 -178.22(13)
C12 C11 C16 C9 176.42(13)
C10 C11 C16 C9 -0.05(18)
C9A C9 C16 C15 -126.14(15)
C8A C9 C16 C15 121.74(15)
C9A C9 C16 C11 55.80(16)
C8A C9 C16 C11 -56.33(15)
C1 C2 N2 O22 72.17(19)
C3 C2 N2 O22 -113.49(17)
C1 C2 N2 O21 -105.63(17)
C3 C2 N2 O21 68.7(2)
C4 C3 N3 O32 -160.91(15)
C2 C3 N3 O32 20.8(2)
C4 C3 N3 O31 18.2(2)
C2 C3 N3 O31 -160.10(16)
C5 C6 N6 O61 90.37(18)
C7 C6 N6 O61 -93.76(19)
C5 C6 N6 O62 -85.46(18)
C7 C6 N6 O62 90.42(19)
C6 C7 N7 O71 177.59(14)
C8 C7 N7 O71 -3.5(2)
C6 C7 N7 O72 -2.1(2)
C8 C7 N7 O72 176.79(14)
C12 C13 N13 O131 143.99(14)
C14 C13 N13 O131 -30.5(2)
C12 C13 N13 O132 -34.4(2)
C14 C13 N13 O132 151.15(14)
C15 C14 N14 O142 -51.4(2)
C13 C14 N14 O142 133.37(16)
C15 C14 N14 O141 125.43(15)
C13 C14 N14 O141 -49.8(2)
C3L N1L C1L O1L 179.00(17)
C2L N1L C1L O1L 1.5(3)
